data_7025368
loop_
_publ_author_name
'Zhang, Jian-Han'
'Li, Pei-Xin'
'Mao, Jiang-Gao'

_publ_section_title
;
 Ln2GeB2O8 (Ln = Nd, Sm-Tb): a series of luminescent lanthanide(III)
 borogermanates with a layered structure.
;
_journal_issue 22
_journal_name_full 'Dalton transactions (Cambridge, England : 2003)'
_journal_page_first 5301
_journal_page_last 5305
_journal_paper_doi 10.1039/b927300j
_journal_volume 39
_journal_year 2010
_chemical_formula_sum 'B2 Gd2 Ge O8'
_chemical_formula_weight 536.73
_chemical_name_systematic
;
?
;
_space_group_IT_number 60
_symmetry_cell_setting orthorhombic
_symmetry_space_group_name_Hall '-P 2n 2ab'
_symmetry_space_group_name_H-M 'P b c n'
_atom_sites_solution_hydrogens none
_atom_sites_solution_primary direct
_atom_sites_solution_secondary difmap
_audit_creation_method SHELXL-97
_cell_angle_alpha 90.00
_cell_angle_beta 90.00
_cell_angle_gamma 90.00
_cell_formula_units_Z 4
_cell_length_a 13.506(15)
_cell_length_b 4.417(5)
_cell_length_c 9.302(10)
_cell_measurement_reflns_used 1413
_cell_measurement_temperature 293(2)
_cell_measurement_theta_max 27.4487
_cell_measurement_theta_min 2.1893
_cell_volume 554.9(11)
_computing_structure_refinement 'SHELXL-97 (Sheldrick, 1997)'
_computing_structure_solution 'SHELXS-97 (Sheldrick, 1990)'
_diffrn_ambient_temperature 293(2)
_diffrn_measured_fraction_theta_full 0.969
_diffrn_measured_fraction_theta_max 0.969
_diffrn_measurement_device_type 'Mercury2 (2x2 bin mode)'
_diffrn_measurement_method CCD_Profile_fitting
_diffrn_radiation_monochromator graphite
_diffrn_radiation_source 'fine-focus sealed tube'
_diffrn_radiation_type MoK\a
_diffrn_radiation_wavelength 0.71073
_diffrn_reflns_av_R_equivalents 0.0922
_diffrn_reflns_av_sigmaI/netI 0.0581
_diffrn_reflns_limit_h_max 17
_diffrn_reflns_limit_h_min -17
_diffrn_reflns_limit_k_max 5
_diffrn_reflns_limit_k_min -5
_diffrn_reflns_limit_l_max 11
_diffrn_reflns_limit_l_min -11
_diffrn_reflns_number 3310
_diffrn_reflns_theta_full 27.53
_diffrn_reflns_theta_max 27.53
_diffrn_reflns_theta_min 3.02
_exptl_absorpt_coefficient_mu 29.017
_exptl_absorpt_correction_T_max 1.0000
_exptl_absorpt_correction_T_min 0.5995
_exptl_absorpt_correction_type multi-scan
_exptl_crystal_colour Colorless
_exptl_crystal_density_diffrn 6.425
_exptl_crystal_density_method 'not measured'
_exptl_crystal_description brick
_exptl_crystal_F_000 468
_exptl_crystal_size_max 0.18
_exptl_crystal_size_mid 0.10
_exptl_crystal_size_min 0.06
_refine_diff_density_max 2.500
_refine_diff_density_min -2.765
_refine_diff_density_rms 1.032
_refine_ls_extinction_coef 0.0031(10)
_refine_ls_extinction_expression Fc^*^=kFc[1+0.001xFc^2^\l^3^/sin(2\q)]^-1/4^
_refine_ls_extinction_method SHELXL
_refine_ls_goodness_of_fit_ref 1.115
_refine_ls_hydrogen_treatment none
_refine_ls_matrix_type full
_refine_ls_number_parameters 56
_refine_ls_number_reflns 620
_refine_ls_number_restraints 0
_refine_ls_restrained_S_all 1.115
_refine_ls_R_factor_all 0.0746
_refine_ls_R_factor_gt 0.0738
_refine_ls_shift/su_max 0.001
_refine_ls_shift/su_mean 0.000
_refine_ls_structure_factor_coef Fsqd
_refine_ls_weighting_details 'calc w=1/[\s^2^(Fo^2^)+(0.1320P)^2^+15.8609P] where P=(Fo^2^+2Fc^2^)/3'
_refine_ls_weighting_scheme calc
_refine_ls_wR_factor_gt 0.1841
_refine_ls_wR_factor_ref 0.1854
_reflns_number_gt 605
_reflns_number_total 620
_reflns_threshold_expression >2sigma(I)
_cod_data_source_file b927300j.txt
_cod_data_source_block Gd2GeB2O8
_cod_depositor_comments
;
The following automatic conversions were performed:

'_exptl_absorpt_correction_type' value 'Multi-scan' changed to
'multi-scan' according to
/home/saulius/struct/CIF-dictionaries/cif_core.dic dictionary named
'cif_core.dic' version 2.4.2 from 2011-04-26.

Automatic conversion script
Id: cif_fix_values 1891 2012-01-12 08:04:46Z andrius 
;
_cod_original_cell_volume 555.0(11)
_cod_original_sg_symbol_H-M Pbcn
_cod_database_code 7025368

loop_
_symmetry_equiv_pos_as_xyz
'x, y, z'
'-x+1/2, -y+1/2, z+1/2'
'-x, y, -z+1/2'
'x+1/2, -y+1/2, -z'
'-x, -y, -z'
'x-1/2, y-1/2, -z-1/2'
'x, -y, z-1/2'
'-x-1/2, y-1/2, z'

loop_
_atom_site_label
_atom_site_type_symbol
_atom_site_fract_x
_atom_site_fract_y
_atom_site_fract_z
_atom_site_U_iso_or_equiv
_atom_site_adp_type
_atom_site_occupancy
_atom_site_symmetry_multiplicity
_atom_site_calc_flag
_atom_site_refinement_flags
Gd1 Gd 0.64009(5) 0.54021(18) 0.02614(8) 0.0113(5) Uani 1 1 d .
Ge1 Ge 0.5000 0.0740(5) 0.2500 0.0111(6) Uani 1 2 d S
B1 B 0.1994(12) 0.474(3) 0.200(2) 0.009(3) Uiso 1 1 d .
O1 O 0.1914(8) 0.464(2) 0.0490(13) 0.011(2) Uani 1 1 d .
O2 O 0.1066(7) 0.345(2) 0.2668(11) 0.0125(19) Uani 1 1 d .
O3 O 0.2162(8) 0.781(2) 0.2593(11) 0.015(2) Uani 1 1 d .
O4 O 0.4946(7) 0.294(3) 0.0987(10) 0.0152(19) Uani 1 1 d .

loop_
_atom_site_aniso_label
_atom_site_aniso_U_11
_atom_site_aniso_U_22
_atom_site_aniso_U_33
_atom_site_aniso_U_23
_atom_site_aniso_U_13
_atom_site_aniso_U_12
Gd1 0.0129(7) 0.0060(7) 0.0151(8) 0.0009(2) 0.0011(2) 0.00015(18)
Ge1 0.0146(12) 0.0049(10) 0.0139(10) 0.000 0.0006(8) 0.000
O1 0.010(5) 0.006(4) 0.018(5) 0.004(3) -0.005(4) -0.006(3)
O2 0.010(5) 0.008(4) 0.019(5) -0.001(4) 0.000(4) -0.005(3)
O3 0.015(5) 0.011(5) 0.017(5) 0.003(4) 0.002(3) 0.007(4)
O4 0.018(5) 0.017(4) 0.011(4) -0.001(4) -0.006(3) -0.008(4)

loop_
_atom_type_symbol
_atom_type_description
_atom_type_scat_dispersion_real
_atom_type_scat_dispersion_imag
_atom_type_scat_source
B B 0.0013 0.0007 'International Tables Vol C Tables 4.2.6.8 and 6.1.1.4'
O O 0.0106 0.0060 'International Tables Vol C Tables 4.2.6.8 and 6.1.1.4'
Ge Ge 0.1547 1.8001 'International Tables Vol C Tables 4.2.6.8 and 6.1.1.4'
Gd Gd -0.1653 3.9035 'International Tables Vol C Tables 4.2.6.8 and 6.1.1.4'

loop_
_geom_angle_atom_site_label_1
_geom_angle_atom_site_label_2
_geom_angle_atom_site_label_3
_geom_angle
_geom_angle_site_symmetry_1
_geom_angle_site_symmetry_3
O4 Gd1 O4 68.1(4) 5_665 .
O4 Gd1 O1 128.0(4) 5_665 5_665
O4 Gd1 O1 151.9(3) . 5_665
O4 Gd1 O2 94.5(4) 5_665 6_666
O4 Gd1 O2 82.6(3) . 6_666
O1 Gd1 O2 114.9(3) 5_665 6_666
O4 Gd1 O1 77.8(4) 5_665 4_565
O4 Gd1 O1 138.5(4) . 4_565
O1 Gd1 O1 69.2(3) 5_665 4_565
O2 Gd1 O1 77.0(4) 6_666 4_565
O4 Gd1 O1 112.1(4) 5_665 4
O4 Gd1 O1 84.1(4) . 4
O1 Gd1 O1 68.7(3) 5_665 4
O2 Gd1 O1 143.1(4) 6_666 4
O1 Gd1 O1 131.9(5) 4_565 4
O4 Gd1 O3 151.1(4) 5_665 6_656
O4 Gd1 O3 84.4(4) . 6_656
O1 Gd1 O3 80.7(4) 5_665 6_656
O2 Gd1 O3 72.3(3) 6_666 6_656
O1 Gd1 O3 121.8(4) 4_565 6_656
O1 Gd1 O3 72.2(4) 4 6_656
O4 Gd1 B1 103.0(4) 5_665 5_665
O4 Gd1 B1 142.3(4) . 5_665
O1 Gd1 B1 27.1(4) 5_665 5_665
O2 Gd1 B1 135.1(4) 6_666 5_665
O1 Gd1 B1 67.0(4) 4_565 5_665
O1 Gd1 B1 64.9(4) 4 5_665
O3 Gd1 B1 104.4(4) 6_656 5_665
O4 Gd1 B1 68.9(4) 5_665 4_565
O4 Gd1 B1 136.9(4) . 4_565
O1 Gd1 B1 63.9(4) 5_665 4_565
O2 Gd1 B1 101.9(4) 6_666 4_565
O1 Gd1 B1 25.8(4) 4_565 4_565
O1 Gd1 B1 111.3(4) 4 4_565
O3 Gd1 B1 138.1(4) 6_656 4_565
B1 Gd1 B1 50.1(4) 5_665 4_565
O4 Gd1 Ge1 93.5(3) 5_665 .
O4 Gd1 Ge1 25.8(2) . .
O1 Gd1 Ge1 133.6(2) 5_665 .
O2 Gd1 Ge1 75.5(2) 6_666 .
O1 Gd1 Ge1 150.4(3) 4_565 .
O1 Gd1 Ge1 77.6(3) 4 .
O3 Gd1 Ge1 58.7(3) 6_656 .
B1 Gd1 Ge1 142.4(3) 5_665 .
B1 Gd1 Ge1 162.1(3) 4_565 .
O4 Gd1 Gd1 116.6(3) 5_665 8_765
O4 Gd1 Gd1 161.7(2) . 8_765
O1 Gd1 Gd1 40.3(2) 5_665 8_765
O2 Gd1 Gd1 79.4(2) 6_666 8_765
O1 Gd1 Gd1 39.1(3) 4_565 8_765
O1 Gd1 Gd1 108.5(3) 4 8_765
O3 Gd1 Gd1 86.8(3) 6_656 8_765
B1 Gd1 Gd1 55.7(3) 5_665 8_765
B1 Gd1 Gd1 51.8(3) 4_565 8_765
Ge1 Gd1 Gd1 141.99(4) . 8_765
O4 Gd1 Gd1 146.3(3) 5_665 8_755
O4 Gd1 Gd1 113.3(3) . 8_755
O1 Gd1 Gd1 39.5(2) 5_665 8_755
O2 Gd1 Gd1 119.2(2) 6_666 8_755
O1 Gd1 Gd1 108.2(3) 4_565 8_755
O1 Gd1 Gd1 39.2(3) 4 8_755
O3 Gd1 Gd1 53.2(2) 6_656 8_755
B1 Gd1 Gd1 54.0(3) 5_665 8_755
B1 Gd1 Gd1 101.8(3) 4_565 8_755
Ge1 Gd1 Gd1 94.75(7) . 8_755
Gd1 Gd1 Gd1 73.29(9) 8_765 8_755
O4 Ge1 O4 110.9(7) 3_655 .
O4 Ge1 O2 106.7(5) 3_655 8_655
O4 Ge1 O2 111.3(4) . 8_655
O4 Ge1 O2 111.3(4) 3_655 6_656
O4 Ge1 O2 106.7(5) . 6_656
O2 Ge1 O2 110.1(6) 8_655 6_656
O4 Ge1 Gd1 36.6(3) 3_655 3_655
O4 Ge1 Gd1 97.6(4) . 3_655
O2 Ge1 Gd1 81.0(3) 8_655 3_655
O2 Ge1 Gd1 146.5(3) 6_656 3_655
O4 Ge1 Gd1 97.6(4) 3_655 .
O4 Ge1 Gd1 36.6(3) . .
O2 Ge1 Gd1 146.5(3) 8_655 .
O2 Ge1 Gd1 81.0(3) 6_656 .
Gd1 Ge1 Gd1 107.59(10) 3_655 .
O1 B1 O3 114.4(11) . .
O1 B1 O2 109.5(12) . .
O3 B1 O2 108.7(12) . .
O1 B1 O3 113.5(13) . 8_655
O3 B1 O3 105.3(11) . 8_655
O2 B1 O3 105.0(11) . 8_655
O1 B1 Gd1 50.2(7) . 5_665
O3 B1 Gd1 99.8(8) . 5_665
O2 B1 Gd1 150.8(10) . 5_665
O3 B1 Gd1 72.8(7) 8_655 5_665
O1 B1 Gd1 47.8(6) . 4_465
O3 B1 Gd1 70.2(7) . 4_465
O2 B1 Gd1 109.0(8) . 4_465
O3 B1 Gd1 145.4(10) 8_655 4_465
Gd1 B1 Gd1 74.2(4) 5_665 4_465
B1 O1 Gd1 102.7(9) . 5_665
B1 O1 Gd1 106.4(8) . 4_465
Gd1 O1 Gd1 101.4(4) 5_665 4_465
B1 O1 Gd1 109.7(8) . 4_455
Gd1 O1 Gd1 100.4(4) 5_665 4_455
Gd1 O1 Gd1 131.9(5) 4_465 4_455
B1 O2 Ge1 115.0(8) . 6_566
B1 O2 Gd1 112.8(8) . 6_556
Ge1 O2 Gd1 123.2(5) 6_566 6_556
B1 O3 B1 119.5(12) . 8_665
B1 O3 Gd1 130.5(9) . 6_566
B1 O3 Gd1 109.6(8) 8_665 6_566
Ge1 O4 Gd1 129.5(5) . 5_665
Ge1 O4 Gd1 117.6(5) . .
Gd1 O4 Gd1 111.9(4) 5_665 .

loop_
_geom_bond_atom_site_label_1
_geom_bond_atom_site_label_2
_geom_bond_distance
_geom_bond_site_symmetry_2
Gd1 O4 2.279(10) 5_665
Gd1 O4 2.346(10) .
Gd1 O1 2.380(12) 5_665
Gd1 O2 2.392(10) 6_666
Gd1 O1 2.402(10) 4_565
Gd1 O1 2.435(9) 4
Gd1 O3 2.521(10) 6_656
Gd1 B1 3.021(18) 5_665
Gd1 B1 3.109(16) 4_565
Gd1 Ge1 3.487(3) .
Gd1 Gd1 3.700(3) 8_765
Gd1 Gd1 3.700(3) 8_755
Ge1 O4 1.712(11) 3_655
Ge1 O4 1.712(11) .
Ge1 O2 1.767(10) 8_655
Ge1 O2 1.767(10) 6_656
Ge1 Gd1 3.487(3) 3_655
B1 O1 1.41(2) .
B1 O3 1.479(18) .
B1 O2 1.512(18) .
B1 O3 1.528(19) 8_655
B1 Gd1 3.021(18) 5_665
B1 Gd1 3.109(16) 4_465
O1 Gd1 2.380(12) 5_665
O1 Gd1 2.402(10) 4_465
O1 Gd1 2.435(9) 4_455
O2 Ge1 1.767(10) 6_566
O2 Gd1 2.392(10) 6_556
O3 B1 1.528(19) 8_665
O3 Gd1 2.521(10) 6_566
O4 Gd1 2.279(10) 5_665
